data_4114927
loop_
_publ_author_name
'Kee-Chan Kim'
'Christopher A. Reed'
'Gregory S. Long'
'Ayusman Sen'

_publ_section_title
;
 Et2Al+ Alumenium Ion-like Chemistry. Synthesis and Reactivity toward
 Alkenes and Alkene Oxides
;
_journal_name_full 'Journal of the American Chemical Society'
_journal_page_first 7662
_journal_page_last 7663
_journal_paper_doi 10.1021/ja0259990
_journal_volume 124
_journal_year 2002
_chemical_formula_sum 'C18 H29 Al B11 Br6 N2'
_chemical_formula_weight 898.78
_chemical_name_systematic
; 
 ? 
;
_space_group_IT_number 15
_symmetry_cell_setting monoclinic
_symmetry_space_group_name_Hall '-I 2ya'
_symmetry_space_group_name_H-M 'I 1 2/a 1'
_atom_sites_solution_hydrogens geom
_atom_sites_solution_primary direct
_atom_sites_solution_secondary difmap
_audit_creation_method SHELXL-97
_cell_angle_alpha 90.00
_cell_angle_beta 100.803(2)
_cell_angle_gamma 90.00
_cell_formula_units_Z 8
_cell_length_a 20.2143(16)
_cell_length_b 13.8600(11)
_cell_length_c 24.184(2)
_cell_measurement_temperature 223(2)
_cell_volume 6655.6(9)
_computing_cell_refinement 'Bruker SMART'
_computing_data_collection 'Bruker SMART'
_computing_data_reduction 'Bruker SHELXTL'
_computing_molecular_graphics 'Bruker SHELXTL'
_computing_publication_material 'Bruker SHELXTL'
_computing_structure_refinement 'SHELXL-97 (Sheldrick, 1997)'
_computing_structure_solution 'SHELXS-97 (Sheldrick, 1990)'
_diffrn_ambient_temperature 223(2)
_diffrn_measured_fraction_theta_full 0.999
_diffrn_measured_fraction_theta_max 0.999
_diffrn_measurement_device_type 'CCD area detector'
_diffrn_measurement_method 'phi and omega scans'
_diffrn_radiation_monochromator graphite
_diffrn_radiation_source 'Normal-focus sealed tube'
_diffrn_radiation_type MoK\a
_diffrn_radiation_wavelength 0.71073
_diffrn_reflns_av_R_equivalents 0.0409
_diffrn_reflns_av_sigmaI/netI 0.0480
_diffrn_reflns_limit_h_max 25
_diffrn_reflns_limit_h_min -25
_diffrn_reflns_limit_k_max 17
_diffrn_reflns_limit_k_min -15
_diffrn_reflns_limit_l_max 30
_diffrn_reflns_limit_l_min -27
_diffrn_reflns_number 21518
_diffrn_reflns_theta_full 26.37
_diffrn_reflns_theta_max 26.37
_diffrn_reflns_theta_min 1.70
_exptl_absorpt_coefficient_mu 7.280
_exptl_absorpt_correction_T_max 0.4081
_exptl_absorpt_correction_T_min 0.1217
_exptl_absorpt_correction_type SADABS
_exptl_crystal_colour colorless
_exptl_crystal_density_diffrn 1.794
_exptl_crystal_description 'Frag. of prism'
_exptl_crystal_F_000 3432
_exptl_crystal_size_max 0.50
_exptl_crystal_size_mid 0.22
_exptl_crystal_size_min 0.15
_refine_diff_density_max 0.641
_refine_diff_density_min -0.435
_refine_diff_density_rms 0.081
_refine_ls_extinction_method none
_refine_ls_goodness_of_fit_ref 1.018
_refine_ls_hydrogen_treatment mixed
_refine_ls_matrix_type full
_refine_ls_number_parameters 345
_refine_ls_number_reflns 6800
_refine_ls_number_restraints 0
_refine_ls_restrained_S_all 1.018
_refine_ls_R_factor_all 0.0484
_refine_ls_R_factor_gt 0.0306
_refine_ls_shift/su_max 0.003
_refine_ls_shift/su_mean 0.000
_refine_ls_structure_factor_coef Fsqd
_refine_ls_weighting_details 'calc w=1/[\s^2^(Fo^2^)+(0.0192P)^2^+0.0000P] where P=(Fo^2^+2Fc^2^)/3'
_refine_ls_weighting_scheme calc
_refine_ls_wR_factor_gt 0.0551
_refine_ls_wR_factor_ref 0.0569
_reflns_number_gt 4874
_reflns_number_total 6800
_reflns_threshold_expression >2sigma(I)
_cod_data_source_file ja0259990_s2_3.cif
_cod_data_source_block ucr901s
_cod_original_cell_volume 6655.4(9)
_cod_database_code 4114927

loop_
_symmetry_equiv_pos_as_xyz
'x, y, z'
'-x+1/2, y, -z'
'x+1/2, y+1/2, z+1/2'
'-x+1, y+1/2, -z+1/2'
'-x, -y, -z'
'x-1/2, -y, z'
'-x+1/2, -y+1/2, -z+1/2'
'x, -y+1/2, z+1/2'

loop_
_atom_site_label
_atom_site_type_symbol
_atom_site_fract_x
_atom_site_fract_y
_atom_site_fract_z
_atom_site_U_iso_or_equiv
_atom_site_adp_type
_atom_site_occupancy
_atom_site_symmetry_multiplicity
_atom_site_calc_flag
_atom_site_refinement_flags
Al1 Al 0.89527(6) -0.32223(8) 0.00999(5) 0.0442(3) Uani 1 1 d .
C2 C 0.8490(2) -0.3371(3) 0.07308(17) 0.0622(12) Uani 1 1 d .
H2B H 0.8603 -0.2824 0.0988 0.075 Uiso 1 1 calc R
H2C H 0.8003 -0.3356 0.0590 0.075 Uiso 1 1 calc R
C3 C 0.8671(2) -0.4305(3) 0.1056(2) 0.0854(15) Uani 1 1 d .
H3B H 0.8428 -0.4339 0.1365 0.128 Uiso 1 1 calc R
H3C H 0.9152 -0.4319 0.1202 0.128 Uiso 1 1 calc R
H3D H 0.8548 -0.4850 0.0807 0.128 Uiso 1 1 calc R
C4 C 0.8999(2) -0.4288(3) -0.04251(18) 0.0602(12) Uani 1 1 d .
H4B H 0.9203 -0.4051 -0.0736 0.072 Uiso 1 1 calc R
H4C H 0.9294 -0.4791 -0.0229 0.072 Uiso 1 1 calc R
C5 C 0.8312(2) -0.4742(3) -0.0671(2) 0.0772(14) Uani 1 1 d .
H5B H 0.8376 -0.5271 -0.0918 0.116 Uiso 1 1 calc R
H5C H 0.8023 -0.4258 -0.0882 0.116 Uiso 1 1 calc R
H5D H 0.8105 -0.4982 -0.0367 0.116 Uiso 1 1 calc R
N1 N 0.98728(14) -0.27698(19) 0.03933(12) 0.0385(7) Uani 1 1 d .
C6 C 1.0406(2) -0.3120(3) 0.01986(16) 0.0487(10) Uani 1 1 d .
H6B H 1.0331 -0.3599 -0.0081 0.058 Uiso 1 1 calc R
C7 C 1.1048(2) -0.2813(3) 0.03876(19) 0.0599(12) Uani 1 1 d .
H7A H 1.1406 -0.3072 0.0238 0.072 Uiso 1 1 calc R
C8 C 1.1165(2) -0.2125(3) 0.07979(19) 0.0631(12) Uani 1 1 d .
H8A H 1.1606 -0.1914 0.0940 0.076 Uiso 1 1 calc R
C9 C 1.0636(2) -0.1751(3) 0.09965(17) 0.0620(12) Uani 1 1 d .
H9A H 1.0704 -0.1268 0.1274 0.074 Uiso 1 1 calc R
C10 C 1.0002(2) -0.2084(3) 0.07884(16) 0.0544(11) Uani 1 1 d .
H10A H 0.9639 -0.1818 0.0929 0.065 Uiso 1 1 calc R
N2 N 0.85841(13) -0.20886(19) -0.03389(12) 0.0378(7) Uani 1 1 d .
C11 C 0.8490(2) -0.1248(3) -0.00873(17) 0.0603(12) Uani 1 1 d .
H11A H 0.8595 -0.1209 0.0308 0.072 Uiso 1 1 calc R
C12 C 0.8245(2) -0.0449(3) -0.03888(18) 0.0707(14) Uani 1 1 d .
H12A H 0.8195 0.0136 -0.0204 0.085 Uiso 1 1 calc R
C13 C 0.8073(2) -0.0508(3) -0.09597(18) 0.0558(11) Uani 1 1 d .
H13A H 0.7891 0.0032 -0.1170 0.067 Uiso 1 1 calc R
C14 C 0.81653(18) -0.1346(3) -0.12239(16) 0.0469(10) Uani 1 1 d .
H14A H 0.8053 -0.1398 -0.1618 0.056 Uiso 1 1 calc R
C15 C 0.84276(18) -0.2117(3) -0.08988(16) 0.0443(9) Uani 1 1 d .
H15A H 0.8501 -0.2695 -0.1081 0.053 Uiso 1 1 calc R
C1 C 0.95107(17) 0.3025(2) 0.20454(15) 0.0394(9) Uani 1 1 d .
H1 H 0.9652 0.3787 0.2148 0.047 Uiso 1 1 calc R
B2 B 1.0073(2) 0.2334(3) 0.17805(17) 0.0363(10) Uani 1 1 d .
H2A H 1.0567 0.2588 0.1700 0.044 Uiso 1 1 calc R
B3 B 0.9921(2) 0.2161(3) 0.24728(17) 0.0400(10) Uani 1 1 d .
H3A H 1.0319 0.2299 0.2848 0.048 Uiso 1 1 calc R
B4 B 0.9065(2) 0.2443(3) 0.24707(18) 0.0414(11) Uani 1 1 d .
H4A H 0.8903 0.2767 0.2843 0.050 Uiso 1 1 calc R
B5 B 0.8684(2) 0.2789(3) 0.17829(18) 0.0401(10) Uani 1 1 d .
H5A H 0.8276 0.3335 0.1704 0.048 Uiso 1 1 calc R
B6 B 0.9312(2) 0.2715(3) 0.13565(17) 0.0365(10) Uani 1 1 d .
H6A H 0.9310 0.3215 0.0998 0.044 Uiso 1 1 calc R
B7 B 0.95748(18) 0.1496(3) 0.13386(15) 0.0287(9) Uani 1 1 d .
B8 B 0.99553(19) 0.1157(3) 0.20290(17) 0.0336(9) Uani 1 1 d .
B9 B 0.93243(19) 0.1229(3) 0.24595(16) 0.0351(9) Uani 1 1 d .
B10 B 0.85582(19) 0.1611(3) 0.20291(17) 0.0360(10) Uani 1 1 d .
B11 B 0.87104(18) 0.1784(3) 0.13360(16) 0.0324(9) Uani 1 1 d .
B12 B 0.91079(19) 0.0807(3) 0.17528(16) 0.0319(9) Uani 1 1 d .
Br1 Br 0.985722(18) 0.09259(2) 0.067421(15) 0.03857(10) Uani 1 1 d .
Br2 Br 1.070078(17) 0.02343(3) 0.218020(16) 0.04274(10) Uani 1 1 d .
Br3 Br 0.93443(2) 0.03749(3) 0.311249(16) 0.05243(11) Uani 1 1 d .
Br4 Br 0.768330(18) 0.11932(3) 0.218027(17) 0.04995(11) Uani 1 1 d .
Br5 Br 0.801079(18) 0.16053(3) 0.066743(16) 0.04612(10) Uani 1 1 d .
Br6 Br 0.885927(18) -0.05360(2) 0.157408(15) 0.04143(10) Uani 1 1 d .
C1S C 0.8071(2) -0.2666(4) 0.22951(18) 0.0633(13) Uani 1 1 d .
H1S H 0.8465 -0.2783 0.2152 0.076 Uiso 1 1 calc R
C2S C 0.8011(2) -0.1845(4) 0.25786(19) 0.0628(12) Uani 1 1 d .
H2S H 0.8362 -0.1391 0.2634 0.075 Uiso 1 1 calc R
C3S C 0.7434(3) -0.1673(3) 0.27861(16) 0.0619(12) Uani 1 1 d .
H3S H 0.7388 -0.1100 0.2983 0.074 Uiso 1 1 calc R

loop_
_atom_site_aniso_label
_atom_site_aniso_U_11
_atom_site_aniso_U_22
_atom_site_aniso_U_33
_atom_site_aniso_U_23
_atom_site_aniso_U_13
_atom_site_aniso_U_12
Al1 0.0451(7) 0.0378(7) 0.0497(8) 0.0050(5) 0.0094(6) 0.0085(5)
C2 0.055(3) 0.065(3) 0.069(3) 0.015(2) 0.018(2) 0.005(2)
C3 0.085(4) 0.097(4) 0.074(4) 0.036(3) 0.016(3) 0.007(3)
C4 0.055(3) 0.044(3) 0.080(3) -0.004(2) 0.005(2) 0.008(2)
C5 0.082(3) 0.051(3) 0.094(4) -0.008(2) 0.007(3) 0.003(3)
N1 0.0429(18) 0.0345(18) 0.0377(19) 0.0054(13) 0.0066(15) 0.0103(14)
C6 0.053(3) 0.037(2) 0.059(3) 0.0084(18) 0.017(2) 0.009(2)
C7 0.048(3) 0.054(3) 0.082(4) 0.016(2) 0.026(3) 0.009(2)
C8 0.047(3) 0.065(3) 0.073(3) 0.019(2) 0.000(2) 0.001(2)
C9 0.063(3) 0.067(3) 0.049(3) -0.003(2) -0.007(2) 0.003(2)
C10 0.055(3) 0.063(3) 0.043(3) 0.001(2) 0.005(2) 0.020(2)
N2 0.0391(17) 0.0373(18) 0.0358(19) -0.0002(13) 0.0042(14) 0.0061(13)
C11 0.085(3) 0.053(3) 0.038(2) -0.0087(19) 0.000(2) 0.028(2)
C12 0.107(4) 0.045(3) 0.054(3) -0.005(2) -0.004(3) 0.040(3)
C13 0.059(3) 0.049(3) 0.054(3) 0.007(2) -0.001(2) 0.014(2)
C14 0.049(2) 0.051(3) 0.037(2) 0.0020(19) -0.0020(19) -0.0040(19)
C15 0.051(2) 0.041(2) 0.042(3) -0.0073(18) 0.011(2) -0.0046(18)
C1 0.044(2) 0.0265(19) 0.047(2) -0.0114(16) 0.0072(18) -0.0070(16)
B2 0.036(2) 0.032(2) 0.042(3) -0.0038(18) 0.010(2) -0.0090(18)
B3 0.036(2) 0.045(3) 0.037(3) -0.0088(19) 0.000(2) -0.013(2)
B4 0.043(3) 0.042(3) 0.041(3) -0.0153(19) 0.013(2) -0.005(2)
B5 0.039(2) 0.033(2) 0.049(3) -0.0093(19) 0.009(2) -0.0025(19)
B6 0.043(2) 0.028(2) 0.039(3) -0.0005(17) 0.010(2) -0.0024(18)
B7 0.029(2) 0.027(2) 0.030(2) -0.0032(16) 0.0061(17) -0.0012(16)
B8 0.035(2) 0.029(2) 0.036(2) 0.0012(17) 0.0059(19) -0.0046(18)
B9 0.034(2) 0.041(2) 0.029(2) -0.0044(17) 0.0047(18) -0.0091(18)
B10 0.030(2) 0.037(2) 0.043(3) -0.0121(19) 0.0109(19) -0.0071(18)
B11 0.030(2) 0.033(2) 0.032(2) -0.0055(17) -0.0002(18) 0.0007(17)
B12 0.031(2) 0.032(2) 0.033(2) -0.0034(17) 0.0070(18) -0.0047(17)
Br1 0.0439(2) 0.0380(2) 0.0360(2) -0.00128(15) 0.01335(17) 0.00211(16)
Br2 0.0371(2) 0.0426(2) 0.0474(2) 0.00844(16) 0.00508(17) 0.00339(17)
Br3 0.0567(3) 0.0648(3) 0.0366(2) 0.00733(18) 0.01065(19) -0.0099(2)
Br4 0.0352(2) 0.0604(3) 0.0581(3) -0.0171(2) 0.01850(19) -0.01126(18)
Br5 0.0364(2) 0.0563(3) 0.0416(2) -0.00539(18) -0.00296(17) -0.00015(18)
Br6 0.0480(2) 0.02913(19) 0.0494(2) -0.00705(16) 0.01493(19) -0.01032(16)
C1S 0.036(2) 0.100(4) 0.056(3) 0.024(3) 0.014(2) 0.010(3)
C2S 0.052(3) 0.077(3) 0.051(3) 0.024(2) -0.013(2) -0.023(2)
C3S 0.082(4) 0.059(3) 0.039(3) 0.004(2) -0.003(2) 0.014(3)

loop_
_atom_type_symbol
_atom_type_description
_atom_type_scat_dispersion_real
_atom_type_scat_dispersion_imag
_atom_type_scat_source
C C 0.0033 0.0016 'International Tables Vol C Tables 4.2.6.8 and 6.1.1.4'
H H 0.0000 0.0000 'International Tables Vol C Tables 4.2.6.8 and 6.1.1.4'
B B 0.0013 0.0007 'International Tables Vol C Tables 4.2.6.8 and 6.1.1.4'
N N 0.0061 0.0033 'International Tables Vol C Tables 4.2.6.8 and 6.1.1.4'
Al Al 0.0645 0.0514 'International Tables Vol C Tables 4.2.6.8 and 6.1.1.4'
Br Br -0.2901 2.4595 'International Tables Vol C Tables 4.2.6.8 and 6.1.1.4'

loop_
_geom_angle_atom_site_label_1
_geom_angle_atom_site_label_2
_geom_angle_atom_site_label_3
_geom_angle
_geom_angle_site_symmetry_1
_geom_angle_site_symmetry_3
C2 Al1 C4 121.08(19) . .
C2 Al1 N2 108.61(15) . .
C4 Al1 N2 108.20(16) . .
C2 Al1 N1 108.21(17) . .
C4 Al1 N1 108.52(15) . .
N2 Al1 N1 100.22(12) . .
C3 C2 Al1 113.0(3) . .
C5 C4 Al1 114.2(3) . .
C10 N1 C6 116.4(3) . .
C10 N1 Al1 121.9(2) . .
C6 N1 Al1 121.6(3) . .
N1 C6 C7 123.1(4) . .
C6 C7 C8 119.2(4) . .
C9 C8 C7 119.0(4) . .
C8 C9 C10 119.2(4) . .
N1 C10 C9 123.1(4) . .
C15 N2 C11 117.3(3) . .
C15 N2 Al1 121.3(2) . .
C11 N2 Al1 121.4(3) . .
N2 C11 C12 121.9(4) . .
C13 C12 C11 119.3(4) . .
C14 C13 C12 119.9(4) . .
C13 C14 C15 118.0(4) . .
N2 C15 C14 123.5(3) . .
B3 C1 B4 63.1(2) . .
B3 C1 B6 114.8(3) . .
B4 C1 B6 114.9(3) . .
B3 C1 B2 63.0(2) . .
B4 C1 B2 115.5(3) . .
B6 C1 B2 62.5(2) . .
B3 C1 B5 115.2(3) . .
B4 C1 B5 62.5(2) . .
B6 C1 B5 63.3(2) . .
B2 C1 B5 115.5(3) . .
C1 B2 B7 104.7(3) . .
C1 B2 B6 58.5(2) . .
B7 B2 B6 60.5(2) . .
C1 B2 B8 104.4(3) . .
B7 B2 B8 60.0(2) . .
B6 B2 B8 108.4(3) . .
C1 B2 B3 58.3(2) . .
B7 B2 B3 107.6(3) . .
B6 B2 B3 107.6(3) . .
B8 B2 B3 59.8(2) . .
C1 B3 B9 104.6(3) . .
C1 B3 B8 104.8(3) . .
B9 B3 B8 61.1(2) . .
C1 B3 B4 58.4(2) . .
B9 B3 B4 59.9(2) . .
B8 B3 B4 108.7(3) . .
C1 B3 B2 58.7(2) . .
B9 B3 B2 108.7(3) . .
B8 B3 B2 60.0(2) . .
B4 B3 B2 108.0(3) . .
C1 B4 B5 59.0(2) . .
C1 B4 B10 105.0(3) . .
B5 B4 B10 60.3(2) . .
C1 B4 B9 104.5(3) . .
B5 B4 B9 108.9(3) . .
B10 B4 B9 60.5(2) . .
C1 B4 B3 58.4(2) . .
B5 B4 B3 108.4(3) . .
B10 B4 B3 108.3(3) . .
B9 B4 B3 59.8(2) . .
C1 B5 B4 58.4(2) . .
C1 B5 B11 103.8(3) . .
B4 B5 B11 107.7(3) . .
C1 B5 B10 104.1(3) . .
B4 B5 B10 59.8(2) . .
B11 B5 B10 60.2(2) . .
C1 B5 B6 58.1(2) . .
B4 B5 B6 107.3(3) . .
B11 B5 B6 59.7(2) . .
B10 B5 B6 107.7(3) . .
C1 B6 B2 58.9(2) . .
C1 B6 B11 104.3(3) . .
B2 B6 B11 108.6(3) . .
C1 B6 B7 104.4(3) . .
B2 B6 B7 59.7(2) . .
B11 B6 B7 60.8(2) . .
C1 B6 B5 58.6(2) . .
B2 B6 B5 108.6(3) . .
B11 B6 B5 59.8(2) . .
B7 B6 B5 108.6(3) . .
B2 B7 B8 60.2(2) . .
B2 B7 B6 59.8(2) . .
B8 B7 B6 108.0(3) . .
B2 B7 B12 108.4(3) . .
B8 B7 B12 60.5(2) . .
B6 B7 B12 107.8(2) . .
B2 B7 B11 107.5(3) . .
B8 B7 B11 108.3(3) . .
B6 B7 B11 59.4(2) . .
B12 B7 B11 60.1(2) . .
B2 B7 Br1 122.6(2) . .
B8 B7 Br1 121.6(2) . .
B6 B7 Br1 122.4(2) . .
B12 B7 Br1 120.7(2) . .
B11 B7 Br1 121.2(2) . .
B7 B8 B3 107.8(3) . .
B7 B8 B2 59.8(2) . .
B3 B8 B2 60.2(2) . .
B7 B8 B12 60.1(2) . .
B3 B8 B12 107.3(3) . .
B2 B8 B12 107.7(3) . .
B7 B8 B9 107.6(3) . .
B3 B8 B9 59.4(2) . .
B2 B8 B9 107.5(3) . .
B12 B8 B9 59.7(2) . .
B7 B8 Br2 122.3(2) . .
B3 B8 Br2 121.2(3) . .
B2 B8 Br2 121.2(2) . .
B12 B8 Br2 122.9(2) . .
B9 B8 Br2 122.3(2) . .
B3 B9 B4 60.3(2) . .
B3 B9 B10 108.1(3) . .
B4 B9 B10 59.7(2) . .
B3 B9 B12 107.6(3) . .
B4 B9 B12 107.9(3) . .
B10 B9 B12 60.4(2) . .
B3 B9 B8 59.6(2) . .
B4 B9 B8 107.9(3) . .
B10 B9 B8 108.2(3) . .
B12 B9 B8 59.9(2) . .
B3 B9 Br3 121.0(3) . .
B4 B9 Br3 121.5(2) . .
B10 B9 Br3 122.3(2) . .
B12 B9 Br3 122.4(2) . .
B8 B9 Br3 121.5(3) . .
B4 B10 B5 59.8(2) . .
B4 B10 B11 107.4(3) . .
B5 B10 B11 59.8(2) . .
B4 B10 B9 59.8(2) . .
B5 B10 B9 107.9(3) . .
B11 B10 B9 107.9(3) . .
B4 B10 B12 107.6(3) . .
B5 B10 B12 108.1(3) . .
B11 B10 B12 60.2(2) . .
B9 B10 B12 60.0(2) . .
B4 B10 Br4 121.5(2) . .
B5 B10 Br4 121.8(3) . .
B11 B10 Br4 122.6(2) . .
B9 B10 Br4 121.4(3) . .
B12 B10 Br4 122.1(2) . .
B6 B11 B5 60.5(2) . .
B6 B11 B10 108.2(3) . .
B5 B11 B10 60.0(2) . .
B6 B11 B12 107.7(3) . .
B5 B11 B12 108.3(3) . .
B10 B11 B12 60.3(2) . .
B6 B11 B7 59.8(2) . .
B5 B11 B7 108.3(3) . .
B10 B11 B7 107.9(3) . .
B12 B11 B7 59.6(2) . .
B6 B11 Br5 120.2(2) . .
B5 B11 Br5 120.4(2) . .
B10 B11 Br5 122.5(2) . .
B12 B11 Br5 123.3(2) . .
B7 B11 Br5 121.9(2) . .
B7 B12 B9 107.6(3) . .
B7 B12 B8 59.4(2) . .
B9 B12 B8 60.4(2) . .
B7 B12 B11 60.3(2) . .
B9 B12 B11 107.2(3) . .
B8 B12 B11 107.6(3) . .
B7 B12 B10 107.9(3) . .
B9 B12 B10 59.7(2) . .
B8 B12 B10 108.1(3) . .
B11 B12 B10 59.5(2) . .
B7 B12 Br6 121.9(2) . .
B9 B12 Br6 122.1(2) . .
B8 B12 Br6 122.1(2) . .
B11 B12 Br6 121.8(2) . .
B10 B12 Br6 121.6(2) . .
C2S C1S C3S 120.5(4) . 7_645
C1S C2S C3S 119.8(4) . .
C1S C3S C2S 119.7(4) 7_645 .

loop_
_geom_bond_atom_site_label_1
_geom_bond_atom_site_label_2
_geom_bond_distance
_geom_bond_site_symmetry_2
Al1 C2 1.945(4) .
Al1 C4 1.961(4) .
Al1 N2 1.963(3) .
Al1 N1 1.965(3) .
C2 C3 1.523(5) .
C4 C5 1.537(5) .
N1 C10 1.338(5) .
N1 C6 1.345(4) .
C6 C7 1.360(5) .
C7 C8 1.365(6) .
C8 C9 1.355(5) .
C9 C10 1.367(5) .
N2 C15 1.332(4) .
N2 C11 1.345(4) .
C11 C12 1.367(5) .
C12 C13 1.361(5) .
C13 C14 1.355(5) .
C14 C15 1.373(5) .
C1 B3 1.693(5) .
C1 B4 1.693(5) .
C1 B6 1.694(5) .
C1 B2 1.701(5) .
C1 B5 1.704(5) .
B2 B7 1.761(5) .
B2 B6 1.762(6) .
B2 B8 1.769(5) .
B2 B3 1.774(5) .
B3 B9 1.763(5) .
B3 B8 1.767(5) .
B3 B4 1.772(6) .
B4 B5 1.763(6) .
B4 B10 1.764(5) .
B4 B9 1.764(6) .
B5 B11 1.770(5) .
B5 B10 1.773(6) .
B5 B6 1.782(6) .
B6 B11 1.767(5) .
B6 B7 1.774(5) .
B7 B8 1.766(5) .
B7 B12 1.778(5) .
B7 B11 1.792(5) .
B7 Br1 1.968(4) .
B8 B12 1.785(5) .
B8 B9 1.794(5) .
B8 Br2 1.958(4) .
B9 B10 1.777(6) .
B9 B12 1.782(5) .
B9 Br3 1.968(4) .
B10 B11 1.776(5) .
B10 B12 1.790(5) .
B10 Br4 1.959(4) .
B11 B12 1.787(5) .
B11 Br5 1.954(4) .
B12 Br6 1.955(4) .
C1S C2S 1.346(6) .
C1S C3S 1.357(6) 7_645
C2S C3S 1.374(6) .
C3S C1S 1.357(6) 7_645

loop_
_geom_torsion_atom_site_label_1
_geom_torsion_atom_site_label_2
_geom_torsion_atom_site_label_3
_geom_torsion_atom_site_label_4
_geom_torsion
_geom_torsion_site_symmetry_1
_geom_torsion_site_symmetry_4
C4 Al1 C2 C3 46.4(4) . .
N2 Al1 C2 C3 172.4(3) . .
N1 Al1 C2 C3 -79.7(4) . .
C2 Al1 C4 C5 51.8(4) . .
N2 Al1 C4 C5 -74.4(3) . .
N1 Al1 C4 C5 177.7(3) . .
C2 Al1 N1 C10 -42.7(3) . .
C4 Al1 N1 C10 -175.8(3) . .
N2 Al1 N1 C10 70.9(3) . .
C2 Al1 N1 C6 138.7(3) . .
C4 Al1 N1 C6 5.6(3) . .
N2 Al1 N1 C6 -107.7(3) . .
C10 N1 C6 C7 0.5(5) . .
Al1 N1 C6 C7 179.1(3) . .
N1 C6 C7 C8 0.7(6) . .
C6 C7 C8 C9 -1.5(6) . .
C7 C8 C9 C10 1.1(6) . .
C6 N1 C10 C9 -0.8(6) . .
Al1 N1 C10 C9 -179.5(3) . .
C8 C9 C10 N1 0.0(6) . .
C2 Al1 N2 C15 -134.9(3) . .
C4 Al1 N2 C15 -1.7(3) . .
N1 Al1 N2 C15 111.8(3) . .
C2 Al1 N2 C11 46.2(3) . .
C4 Al1 N2 C11 179.4(3) . .
N1 Al1 N2 C11 -67.1(3) . .
C15 N2 C11 C12 -0.1(6) . .
Al1 N2 C11 C12 178.8(3) . .
N2 C11 C12 C13 1.8(7) . .
C11 C12 C13 C14 -2.0(7) . .
C12 C13 C14 C15 0.5(6) . .
C11 N2 C15 C14 -1.4(5) . .
Al1 N2 C15 C14 179.6(3) . .
C13 C14 C15 N2 1.3(6) . .
B3 C1 B2 B7 101.9(3) . .
B4 C1 B2 B7 65.4(4) . .
B6 C1 B2 B7 -40.8(3) . .
B5 C1 B2 B7 -4.8(4) . .
B3 C1 B2 B6 142.7(3) . .
B4 C1 B2 B6 106.2(3) . .
B5 C1 B2 B6 36.0(3) . .
B3 C1 B2 B8 39.7(3) . .
B4 C1 B2 B8 3.2(4) . .
B6 C1 B2 B8 -103.0(3) . .
B5 C1 B2 B8 -67.0(4) . .
B4 C1 B2 B3 -36.5(3) . .
B6 C1 B2 B3 -142.7(3) . .
B5 C1 B2 B3 -106.7(3) . .
B4 C1 B3 B9 39.7(2) . .
B6 C1 B3 B9 -66.9(3) . .
B2 C1 B3 B9 -103.3(3) . .
B5 C1 B3 B9 3.8(4) . .
B4 C1 B3 B8 103.1(3) . .
B6 C1 B3 B8 -3.5(4) . .
B2 C1 B3 B8 -39.9(2) . .
B5 C1 B3 B8 67.2(3) . .
B6 C1 B3 B4 -106.7(3) . .
B2 C1 B3 B4 -143.0(3) . .
B5 C1 B3 B4 -35.9(3) . .
B4 C1 B3 B2 143.0(3) . .
B6 C1 B3 B2 36.4(3) . .
B5 C1 B3 B2 107.1(3) . .
B7 B2 B3 C1 -96.6(3) . .
B6 B2 B3 C1 -32.9(2) . .
B8 B2 B3 C1 -134.3(3) . .
C1 B2 B3 B9 96.0(3) . .
B7 B2 B3 B9 -0.6(4) . .
B6 B2 B3 B9 63.2(3) . .
B8 B2 B3 B9 -38.2(3) . .
C1 B2 B3 B8 134.3(3) . .
B7 B2 B3 B8 37.7(3) . .
B6 B2 B3 B8 101.4(3) . .
C1 B2 B3 B4 32.6(2) . .
B7 B2 B3 B4 -64.0(3) . .
B6 B2 B3 B4 -0.2(3) . .
B8 B2 B3 B4 -101.7(3) . .
B3 C1 B4 B5 -143.2(3) . .
B6 C1 B4 B5 -36.8(3) . .
B2 C1 B4 B5 -106.8(3) . .
B3 C1 B4 B10 -102.5(3) . .
B6 C1 B4 B10 4.0(4) . .
B2 C1 B4 B10 -66.1(4) . .
B5 C1 B4 B10 40.7(3) . .
B3 C1 B4 B9 -39.7(3) . .
B6 C1 B4 B9 66.8(4) . .
B2 C1 B4 B9 -3.3(4) . .
B5 C1 B4 B9 103.5(3) . .
B6 C1 B4 B3 106.5(3) . .
B2 C1 B4 B3 36.5(3) . .
B5 C1 B4 B3 143.2(3) . .
B9 B3 B4 C1 -134.3(3) . .
B8 B3 B4 C1 -96.3(3) . .
B2 B3 B4 C1 -32.7(2) . .
C1 B3 B4 B5 32.7(3) . .
B9 B3 B4 B5 -101.6(3) . .
B8 B3 B4 B5 -63.5(4) . .
B2 B3 B4 B5 0.0(4) . .
C1 B3 B4 B10 96.7(3) . .
B9 B3 B4 B10 -37.6(3) . .
B8 B3 B4 B10 0.4(4) . .
B2 B3 B4 B10 64.0(4) . .
C1 B3 B4 B9 134.3(3) . .
B8 B3 B4 B9 38.0(3) . .
B2 B3 B4 B9 101.6(3) . .
B3 C1 B5 B4 36.2(3) . .
B6 C1 B5 B4 142.6(3) . .
B2 C1 B5 B4 106.8(3) . .
B3 C1 B5 B11 -66.4(4) . .
B4 C1 B5 B11 -102.5(3) . .
B6 C1 B5 B11 40.1(3) . .
B2 C1 B5 B11 4.3(4) . .
B3 C1 B5 B10 -4.1(4) . .
B4 C1 B5 B10 -40.3(2) . .
B6 C1 B5 B10 102.3(3) . .
B2 C1 B5 B10 66.5(4) . .
B3 C1 B5 B6 -106.4(3) . .
B4 C1 B5 B6 -142.6(3) . .
B2 C1 B5 B6 -35.7(3) . .
B10 B4 B5 C1 -133.5(3) . .
B9 B4 B5 C1 -96.0(3) . .
B3 B4 B5 C1 -32.5(3) . .
C1 B4 B5 B11 95.6(3) . .
B10 B4 B5 B11 -37.9(2) . .
B9 B4 B5 B11 -0.4(4) . .
B3 B4 B5 B11 63.1(3) . .
C1 B4 B5 B10 133.5(3) . .
B9 B4 B5 B10 37.5(3) . .
B3 B4 B5 B10 101.0(3) . .
C1 B4 B5 B6 32.7(2) . .
B10 B4 B5 B6 -100.8(3) . .
B9 B4 B5 B6 -63.3(3) . .
B3 B4 B5 B6 0.2(4) . .
B3 C1 B6 B2 -36.5(3) . .
B4 C1 B6 B2 -107.1(3) . .
B5 C1 B6 B2 -143.5(3) . .
B3 C1 B6 B11 66.8(3) . .
B4 C1 B6 B11 -3.7(4) . .
B2 C1 B6 B11 103.3(3) . .
B5 C1 B6 B11 -40.2(2) . .
B3 C1 B6 B7 3.8(4) . .
B4 C1 B6 B7 -66.7(3) . .
B2 C1 B6 B7 40.3(2) . .
B5 C1 B6 B7 -103.2(3) . .
B3 C1 B6 B5 107.0(3) . .
B4 C1 B6 B5 36.5(3) . .
B2 C1 B6 B5 143.5(3) . .
B7 B2 B6 C1 133.4(3) . .
B8 B2 B6 C1 96.0(3) . .
B3 B2 B6 C1 32.7(2) . .
C1 B2 B6 B11 -95.9(3) . .
B7 B2 B6 B11 37.6(2) . .
B8 B2 B6 B11 0.1(4) . .
B3 B2 B6 B11 -63.1(3) . .
C1 B2 B6 B7 -133.4(3) . .
B8 B2 B6 B7 -37.5(2) . .
B3 B2 B6 B7 -100.7(3) . .
C1 B2 B6 B5 -32.4(2) . .
B7 B2 B6 B5 101.1(3) . .
B8 B2 B6 B5 63.6(3) . .
B3 B2 B6 B5 0.4(3) . .
B4 B5 B6 C1 -32.8(2) . .
B11 B5 B6 C1 -133.6(3) . .
B10 B5 B6 C1 -95.9(3) . .
C1 B5 B6 B2 32.5(2) . .
B4 B5 B6 B2 -0.4(4) . .
B11 B5 B6 B2 -101.1(3) . .
B10 B5 B6 B2 -63.4(3) . .
C1 B5 B6 B11 133.6(3) . .
B4 B5 B6 B11 100.8(3) . .
B10 B5 B6 B11 37.7(3) . .
C1 B5 B6 B7 95.9(3) . .
B4 B5 B6 B7 63.0(3) . .
B11 B5 B6 B7 -37.7(3) . .
B10 B5 B6 B7 0.0(4) . .
C1 B2 B7 B8 -98.4(3) . .
B6 B2 B7 B8 -138.2(3) . .
B3 B2 B7 B8 -37.6(3) . .
C1 B2 B7 B6 39.8(2) . .
B8 B2 B7 B6 138.2(3) . .
B3 B2 B7 B6 100.6(3) . .
C1 B2 B7 B12 -60.4(3) . .
B6 B2 B7 B12 -100.2(3) . .
B8 B2 B7 B12 38.0(2) . .
B3 B2 B7 B12 0.4(4) . .
C1 B2 B7 B11 3.1(3) . .
B6 B2 B7 B11 -36.7(3) . .
B8 B2 B7 B11 101.5(3) . .
B3 B2 B7 B11 63.9(3) . .
C1 B2 B7 Br1 151.1(2) . .
B6 B2 B7 Br1 111.3(3) . .
B8 B2 B7 Br1 -110.5(3) . .
B3 B2 B7 Br1 -148.1(3) . .
C1 B6 B7 B2 -39.9(2) . .
B11 B6 B7 B2 -138.5(3) . .
B5 B6 B7 B2 -101.2(3) . .
C1 B6 B7 B8 -2.5(3) . .
B2 B6 B7 B8 37.5(2) . .
B11 B6 B7 B8 -101.1(3) . .
B5 B6 B7 B8 -63.7(3) . .
C1 B6 B7 B12 61.5(3) . .
B2 B6 B7 B12 101.4(3) . .
B11 B6 B7 B12 -37.1(3) . .
B5 B6 B7 B12 0.2(4) . .
C1 B6 B7 B11 98.6(3) . .
B2 B6 B7 B11 138.5(3) . .
B5 B6 B7 B11 37.3(3) . .
C1 B6 B7 Br1 -151.6(2) . .
B2 B6 B7 Br1 -111.7(3) . .
B11 B6 B7 Br1 109.8(3) . .
B5 B6 B7 Br1 147.1(3) . .
B2 B7 B8 B3 37.8(2) . .
B6 B7 B8 B3 0.5(3) . .
B12 B7 B8 B3 -100.1(3) . .
B11 B7 B8 B3 -62.4(3) . .
Br1 B7 B8 B3 150.0(2) . .
B6 B7 B8 B2 -37.3(2) . .
B12 B7 B8 B2 -137.9(3) . .
B11 B7 B8 B2 -100.2(3) . .
Br1 B7 B8 B2 112.2(3) . .
B2 B7 B8 B12 137.9(3) . .
B6 B7 B8 B12 100.6(3) . .
B11 B7 B8 B12 37.8(2) . .
Br1 B7 B8 B12 -109.9(3) . .
B2 B7 B8 B9 100.4(3) . .
B6 B7 B8 B9 63.1(3) . .
B12 B7 B8 B9 -37.5(2) . .
B11 B7 B8 B9 0.3(3) . .
Br1 B7 B8 B9 -147.4(2) . .
B2 B7 B8 Br2 -109.9(3) . .
B6 B7 B8 Br2 -147.2(2) . .
B12 B7 B8 Br2 112.2(3) . .
B11 B7 B8 Br2 149.9(2) . .
Br1 B7 B8 Br2 2.3(4) . .
C1 B3 B8 B7 1.7(3) . .
B9 B3 B8 B7 100.4(3) . .
B4 B3 B8 B7 62.9(3) . .
B2 B3 B8 B7 -37.6(3) . .
C1 B3 B8 B2 39.3(2) . .
B9 B3 B8 B2 137.9(3) . .
B4 B3 B8 B2 100.4(3) . .
C1 B3 B8 B12 -61.7(3) . .
B9 B3 B8 B12 37.0(3) . .
B4 B3 B8 B12 -0.5(4) . .
B2 B3 B8 B12 -100.9(3) . .
C1 B3 B8 B9 -98.7(3) . .
B4 B3 B8 B9 -37.5(3) . .
B2 B3 B8 B9 -137.9(3) . .
C1 B3 B8 Br2 149.8(2) . .
B9 B3 B8 Br2 -111.5(3) . .
B4 B3 B8 Br2 -149.0(3) . .
B2 B3 B8 Br2 110.5(3) . .
C1 B2 B8 B7 98.8(3) . .
B6 B2 B8 B7 37.7(2) . .
B3 B2 B8 B7 137.8(3) . .
C1 B2 B8 B3 -38.9(3) . .
B7 B2 B8 B3 -137.8(3) . .
B6 B2 B8 B3 -100.1(3) . .
C1 B2 B8 B12 61.2(3) . .
B7 B2 B8 B12 -37.6(2) . .
B6 B2 B8 B12 0.1(4) . .
B3 B2 B8 B12 100.2(3) . .
C1 B2 B8 B9 -1.8(4) . .
B7 B2 B8 B9 -100.6(3) . .
B6 B2 B8 B9 -62.9(3) . .
B3 B2 B8 B9 37.2(3) . .
C1 B2 B8 Br2 -149.5(2) . .
B7 B2 B8 Br2 111.7(3) . .
B6 B2 B8 Br2 149.4(2) . .
B3 B2 B8 Br2 -110.5(3) . .
C1 B3 B9 B4 -39.1(3) . .
B8 B3 B9 B4 -138.2(3) . .
B2 B3 B9 B4 -100.4(3) . .
C1 B3 B9 B10 -1.8(3) . .
B8 B3 B9 B10 -100.9(3) . .
B4 B3 B9 B10 37.2(3) . .
B2 B3 B9 B10 -63.2(3) . .
C1 B3 B9 B12 62.0(3) . .
B8 B3 B9 B12 -37.2(3) . .
B4 B3 B9 B12 101.0(3) . .
B2 B3 B9 B12 0.6(4) . .
C1 B3 B9 B8 99.1(3) . .
B4 B3 B9 B8 138.2(3) . .
B2 B3 B9 B8 37.7(3) . .
C1 B3 B9 Br3 -150.2(2) . .
B8 B3 B9 Br3 110.7(3) . .
B4 B3 B9 Br3 -111.1(3) . .
B2 B3 B9 Br3 148.4(3) . .
C1 B4 B9 B3 39.0(3) . .
B5 B4 B9 B3 100.8(3) . .
B10 B4 B9 B3 138.2(3) . .
C1 B4 B9 B10 -99.2(3) . .
B5 B4 B9 B10 -37.4(3) . .
B3 B4 B9 B10 -138.2(3) . .
C1 B4 B9 B12 -61.4(3) . .
B5 B4 B9 B12 0.3(4) . .
B10 B4 B9 B12 37.8(3) . .
B3 B4 B9 B12 -100.5(3) . .
C1 B4 B9 B8 1.9(4) . .
B5 B4 B9 B8 63.6(3) . .
B10 B4 B9 B8 101.1(3) . .
B3 B4 B9 B8 -37.2(3) . .
C1 B4 B9 Br3 149.3(3) . .
B5 B4 B9 Br3 -149.0(3) . .
B10 B4 B9 Br3 -111.5(3) . .
B3 B4 B9 Br3 110.2(3) . .
B7 B8 B9 B3 -100.6(3) . .
B2 B8 B9 B3 -37.6(3) . .
B12 B8 B9 B3 -138.3(3) . .
Br2 B8 B9 B3 109.7(3) . .
B7 B8 B9 B4 -63.1(3) . .
B3 B8 B9 B4 37.5(3) . .
B2 B8 B9 B4 -0.1(4) . .
B12 B8 B9 B4 -100.8(3) . .
Br2 B8 B9 B4 147.2(3) . .
B7 B8 B9 B10 0.1(3) . .
B3 B8 B9 B10 100.7(3) . .
B2 B8 B9 B10 63.1(3) . .
B12 B8 B9 B10 -37.6(2) . .
Br2 B8 B9 B10 -149.6(2) . .
B7 B8 B9 B12 37.7(2) . .
B3 B8 B9 B12 138.3(3) . .
B2 B8 B9 B12 100.7(3) . .
Br2 B8 B9 B12 -112.0(3) . .
B7 B8 B9 Br3 149.5(2) . .
B3 B8 B9 Br3 -109.9(3) . .
B2 B8 B9 Br3 -147.5(3) . .
B12 B8 B9 Br3 111.8(3) . .
Br2 B8 B9 Br3 -0.2(4) . .
C1 B4 B10 B5 -40.1(3) . .
B9 B4 B10 B5 -138.6(3) . .
B3 B4 B10 B5 -101.2(3) . .
C1 B4 B10 B11 -2.4(4) . .
B5 B4 B10 B11 37.6(3) . .
B9 B4 B10 B11 -100.9(3) . .
B3 B4 B10 B11 -63.6(4) . .
C1 B4 B10 B9 98.5(3) . .
B5 B4 B10 B9 138.6(3) . .
B3 B4 B10 B9 37.3(3) . .
C1 B4 B10 B12 61.0(3) . .
B5 B4 B10 B12 101.0(3) . .
B9 B4 B10 B12 -37.5(3) . .
B3 B4 B10 B12 -0.2(4) . .
C1 B4 B10 Br4 -151.1(3) . .
B5 B4 B10 Br4 -111.0(3) . .
B9 B4 B10 Br4 110.5(3) . .
B3 B4 B10 Br4 147.8(3) . .
C1 B5 B10 B4 39.6(2) . .
B11 B5 B10 B4 137.6(3) . .
B6 B5 B10 B4 100.2(3) . .
C1 B5 B10 B11 -98.0(3) . .
B4 B5 B10 B11 -137.6(3) . .
B6 B5 B10 B11 -37.5(3) . .
C1 B5 B10 B9 2.7(3) . .
B4 B5 B10 B9 -36.9(3) . .
B11 B5 B10 B9 100.7(3) . .
B6 B5 B10 B9 63.2(3) . .
C1 B5 B10 B12 -60.7(3) . .
B4 B5 B10 B12 -100.3(3) . .
B11 B5 B10 B12 37.3(3) . .
B6 B5 B10 B12 -0.1(4) . .
C1 B5 B10 Br4 150.1(2) . .
B4 B5 B10 Br4 110.5(3) . .
B11 B5 B10 Br4 -111.8(3) . .
B6 B5 B10 Br4 -149.3(3) . .
B3 B9 B10 B4 -37.5(3) . .
B12 B9 B10 B4 -137.9(3) . .
B8 B9 B10 B4 -100.5(3) . .
Br3 B9 B10 B4 110.4(3) . .
B3 B9 B10 B5 -0.6(4) . .
B4 B9 B10 B5 36.9(3) . .
B12 B9 B10 B5 -100.9(3) . .
B8 B9 B10 B5 -63.6(3) . .
Br3 B9 B10 B5 147.3(2) . .
B3 B9 B10 B11 62.6(3) . .
B4 B9 B10 B11 100.1(3) . .
B12 B9 B10 B11 -37.8(2) . .
B8 B9 B10 B11 -0.4(3) . .
Br3 B9 B10 B11 -149.5(2) . .
B3 B9 B10 B12 100.4(3) . .
B4 B9 B10 B12 137.9(3) . .
B8 B9 B10 B12 37.4(2) . .
Br3 B9 B10 B12 -111.7(3) . .
B3 B9 B10 Br4 -148.2(2) . .
B4 B9 B10 Br4 -110.7(3) . .
B12 B9 B10 Br4 111.4(3) . .
B8 B9 B10 Br4 148.8(2) . .
Br3 B9 B10 Br4 -0.3(4) . .
C1 B6 B11 B5 39.6(3) . .
B2 B6 B11 B5 101.2(3) . .
B7 B6 B11 B5 138.3(3) . .
C1 B6 B11 B10 1.9(3) . .
B2 B6 B11 B10 63.5(3) . .
B7 B6 B11 B10 100.6(3) . .
B5 B6 B11 B10 -37.7(3) . .
C1 B6 B11 B12 -61.8(3) . .
B2 B6 B11 B12 -0.3(3) . .
B7 B6 B11 B12 36.9(2) . .
B5 B6 B11 B12 -101.5(3) . .
C1 B6 B11 B7 -98.7(3) . .
B2 B6 B11 B7 -37.1(3) . .
B5 B6 B11 B7 -138.3(3) . .
C1 B6 B11 Br5 149.7(2) . .
B2 B6 B11 Br5 -148.8(2) . .
B7 B6 B11 Br5 -111.6(3) . .
B5 B6 B11 Br5 110.0(3) . .
C1 B5 B11 B6 -39.3(3) . .
B4 B5 B11 B6 -100.1(3) . .
B10 B5 B11 B6 -137.8(3) . .
C1 B5 B11 B10 98.5(3) . .
B4 B5 B11 B10 37.7(3) . .
B6 B5 B11 B10 137.8(3) . .
C1 B5 B11 B12 61.1(3) . .
B4 B5 B11 B12 0.2(4) . .
B10 B5 B11 B12 -37.5(3) . .
B6 B5 B11 B12 100.4(3) . .
C1 B5 B11 B7 -2.0(4) . .
B4 B5 B11 B7 -62.9(3) . .
B10 B5 B11 B7 -100.6(3) . .
B6 B5 B11 B7 37.3(3) . .
C1 B5 B11 Br5 -149.1(2) . .
B4 B5 B11 Br5 150.1(2) . .
B10 B5 B11 Br5 112.4(3) . .
B6 B5 B11 Br5 -109.8(3) . .
B4 B10 B11 B6 0.3(4) . .
B5 B10 B11 B6 38.0(3) . .
B9 B10 B11 B6 -62.7(3) . .
B12 B10 B11 B6 -100.4(3) . .
Br4 B10 B11 B6 148.5(3) . .
B4 B10 B11 B5 -37.6(3) . .
B9 B10 B11 B5 -100.7(3) . .
B12 B10 B11 B5 -138.3(3) . .
Br4 B10 B11 B5 110.6(3) . .
B4 B10 B11 B12 100.7(3) . .
B5 B10 B11 B12 138.3(3) . .
B9 B10 B11 B12 37.7(3) . .
Br4 B10 B11 B12 -111.1(3) . .
B4 B10 B11 B7 63.6(3) . .
B5 B10 B11 B7 101.2(3) . .
B9 B10 B11 B7 0.5(3) . .
B12 B10 B11 B7 -37.1(2) . .
Br4 B10 B11 B7 -148.2(2) . .
B4 B10 B11 Br5 -146.5(3) . .
B5 B10 B11 Br5 -108.9(3) . .
B9 B10 B11 Br5 150.4(2) . .
B12 B10 B11 Br5 112.8(3) . .
Br4 B10 B11 Br5 1.7(4) . .
B2 B7 B11 B6 36.9(3) . .
B8 B7 B11 B6 100.5(3) . .
B12 B7 B11 B6 138.5(3) . .
Br1 B7 B11 B6 -111.7(3) . .
B2 B7 B11 B5 -0.7(4) . .
B8 B7 B11 B5 63.0(3) . .
B6 B7 B11 B5 -37.6(3) . .
B12 B7 B11 B5 100.9(3) . .
Br1 B7 B11 B5 -149.2(2) . .
B2 B7 B11 B10 -64.1(3) . .
B8 B7 B11 B10 -0.5(3) . .
B6 B7 B11 B10 -101.0(3) . .
B12 B7 B11 B10 37.4(2) . .
Br1 B7 B11 B10 147.3(2) . .
B2 B7 B11 B12 -101.6(3) . .
B8 B7 B11 B12 -37.9(2) . .
B6 B7 B11 B12 -138.5(3) . .
Br1 B7 B11 B12 109.8(3) . .
B2 B7 B11 Br5 145.8(2) . .
B8 B7 B11 Br5 -150.6(2) . .
B6 B7 B11 Br5 108.9(3) . .
B12 B7 B11 Br5 -112.6(3) . .
Br1 B7 B11 Br5 -2.8(4) . .
B2 B7 B12 B9 0.0(4) . .
B8 B7 B12 B9 37.8(3) . .
B6 B7 B12 B9 -63.3(3) . .
B11 B7 B12 B9 -100.1(3) . .
Br1 B7 B12 B9 149.1(2) . .
B2 B7 B12 B8 -37.8(3) . .
B6 B7 B12 B8 -101.1(3) . .
B11 B7 B12 B8 -137.9(3) . .
Br1 B7 B12 B8 111.3(3) . .
B2 B7 B12 B11 100.1(3) . .
B8 B7 B12 B11 137.9(3) . .
B6 B7 B12 B11 36.8(3) . .
Br1 B7 B12 B11 -110.8(3) . .
B2 B7 B12 B10 63.0(3) . .
B8 B7 B12 B10 100.8(3) . .
B6 B7 B12 B10 -0.3(4) . .
B11 B7 B12 B10 -37.1(3) . .
Br1 B7 B12 B10 -147.9(2) . .
B2 B7 B12 Br6 -148.8(3) . .
B8 B7 B12 Br6 -111.0(3) . .
B6 B7 B12 Br6 147.9(2) . .
B11 B7 B12 Br6 111.1(3) . .
Br1 B7 B12 Br6 0.4(4) . .
B3 B9 B12 B7 -0.3(4) . .
B4 B9 B12 B7 63.4(3) . .
B10 B9 B12 B7 100.9(3) . .
B8 B9 B12 B7 -37.4(2) . .
Br3 B9 B12 B7 -147.6(2) . .
B3 B9 B12 B8 37.0(3) . .
B4 B9 B12 B8 100.7(3) . .
B10 B9 B12 B8 138.2(3) . .
Br3 B9 B12 B8 -110.3(3) . .
B3 B9 B12 B11 -63.9(3) . .
B4 B9 B12 B11 -0.2(3) . .
B10 B9 B12 B11 37.3(2) . .
B8 B9 B12 B11 -100.9(3) . .
Br3 B9 B12 B11 148.8(2) . .
B3 B9 B12 B10 -101.2(3) . .
B4 B9 B12 B10 -37.5(2) . .
B8 B9 B12 B10 -138.2(3) . .
Br3 B9 B12 B10 111.5(3) . .
B3 B9 B12 Br6 148.4(3) . .
B4 B9 B12 Br6 -147.9(2) . .
B10 B9 B12 Br6 -110.4(3) . .
B8 B9 B12 Br6 111.3(3) . .
Br3 B9 B12 Br6 1.1(4) . .
B3 B8 B12 B7 100.9(3) . .
B2 B8 B12 B7 37.5(2) . .
B9 B8 B12 B7 137.8(3) . .
Br2 B8 B12 B7 -111.2(3) . .
B7 B8 B12 B9 -137.8(3) . .
B3 B8 B12 B9 -36.9(3) . .
B2 B8 B12 B9 -100.3(3) . .
Br2 B8 B12 B9 111.0(3) . .
B7 B8 B12 B11 -37.7(2) . .
B3 B8 B12 B11 63.2(3) . .
B2 B8 B12 B11 -0.2(3) . .
B9 B8 B12 B11 100.1(3) . .
Br2 B8 B12 B11 -148.9(2) . .
B7 B8 B12 B10 -100.6(3) . .
B3 B8 B12 B10 0.4(4) . .
B2 B8 B12 B10 -63.1(3) . .
B9 B8 B12 B10 37.2(3) . .
Br2 B8 B12 B10 148.2(3) . .
B7 B8 B12 Br6 110.7(3) . .
B3 B8 B12 Br6 -148.3(2) . .
B2 B8 B12 Br6 148.2(2) . .
B9 B8 B12 Br6 -111.5(3) . .
Br2 B8 B12 Br6 -0.4(4) . .
B6 B11 B12 B7 -37.0(2) . .
B5 B11 B12 B7 -100.9(3) . .
B10 B11 B12 B7 -138.3(3) . .
Br5 B11 B12 B7 110.3(3) . .
B6 B11 B12 B9 63.9(3) . .
B5 B11 B12 B9 0.0(3) . .
B10 B11 B12 B9 -37.4(2) . .
B7 B11 B12 B9 100.9(3) . .
Br5 B11 B12 B9 -148.8(2) . .
B6 B11 B12 B8 0.3(3) . .
B5 B11 B12 B8 -63.6(3) . .
B10 B11 B12 B8 -101.0(3) . .
B7 B11 B12 B8 37.3(2) . .
Br5 B11 B12 B8 147.6(2) . .
B6 B11 B12 B10 101.3(3) . .
B5 B11 B12 B10 37.3(2) . .
B7 B11 B12 B10 138.3(3) . .
Br5 B11 B12 B10 -111.4(3) . .
B6 B11 B12 Br6 -148.2(2) . .
B5 B11 B12 Br6 147.8(2) . .
B10 B11 B12 Br6 110.5(3) . .
B7 B11 B12 Br6 -111.2(3) . .
Br5 B11 B12 Br6 -0.9(4) . .
B4 B10 B12 B7 -62.9(4) . .
B5 B10 B12 B7 0.3(4) . .
B11 B10 B12 B7 37.5(2) . .
B9 B10 B12 B7 -100.3(3) . .
Br4 B10 B12 B7 149.3(3) . .
B4 B10 B12 B9 37.4(3) . .
B5 B10 B12 B9 100.6(3) . .
B11 B10 B12 B9 137.8(3) . .
Br4 B10 B12 B9 -110.3(3) . .
B4 B10 B12 B8 -0.1(4) . .
B5 B10 B12 B8 63.1(3) . .
B11 B10 B12 B8 100.3(3) . .
B9 B10 B12 B8 -37.5(3) . .
Br4 B10 B12 B8 -147.9(3) . .
B4 B10 B12 B11 -100.4(3) . .
B5 B10 B12 B11 -37.2(3) . .
B9 B10 B12 B11 -137.8(3) . .
Br4 B10 B12 B11 111.9(3) . .
B4 B10 B12 Br6 148.7(3) . .
B5 B10 B12 Br6 -148.1(3) . .
B11 B10 B12 Br6 -110.9(3) . .
B9 B10 B12 Br6 111.3(3) . .
Br4 B10 B12 Br6 1.0(4) . .
C3S C1S C2S C3S -0.2(7) 7_645 .
C1S C2S C3S C1S 0.2(7) . 7_645
